data_4510313
loop_
_publ_author_name
'Kapustin, Eugene A.'
'Minkov, Vasily S.'
'Stare, Jernej'
'Boldyreva, Elena V.'

_publ_section_title
;
 One Hydrogen Bond---Two Ways To Build a Structure. The Role of
 N--H&#x00B7;&#x00B7;&#x00B7;O Hydrogen Bonds in Crystal Structures
 ofN,N-Dimethylglycine
;
_journal_issue 4
_journal_name_full 'Crystal Growth &amp; Design'
_journal_page_first 1851
_journal_paper_doi 10.1021/cg5000183
_journal_volume 14
_journal_year 2014
_chemical_formula_moiety 'C4 H9 N O2'
_chemical_formula_sum 'C4 H9 N O2'
_chemical_formula_weight 103.12
_chemical_name_common N,N-dimethylglycine
_chemical_name_systematic
; 
 2-(Dimethylamino)acetic acid 
;
_space_group_IT_number 14
_symmetry_cell_setting monoclinic
_symmetry_space_group_name_Hall '-P 2yn'
_symmetry_space_group_name_H-M 'P 1 21/n 1'
_audit_creation_method SHELXL-97
_cell_angle_alpha 90.00
_cell_angle_beta 91.760(7)
_cell_angle_gamma 90.00
_cell_formula_units_Z 8
_cell_length_a 5.4525(5)
_cell_length_b 19.9258(12)
_cell_length_c 9.8027(9)
_cell_measurement_reflns_used 7823
_cell_measurement_temperature 295(2)
_cell_measurement_theta_max 29.42
_cell_measurement_theta_min 2.04
_cell_volume 1064.52(15)
_diffrn_ambient_temperature 295(2)
_diffrn_detector_area_resol_mean 6.67
_diffrn_measurement_device '2-circle goniometer'
_diffrn_measurement_device_type 'STOE IPDS 2'
_diffrn_measurement_method 'rotation method'
_diffrn_radiation_monochromator graphite
_diffrn_radiation_source 'fine-focus sealed tube'
_diffrn_radiation_type MoK\a
_diffrn_radiation_wavelength 0.71073
_diffrn_reflns_av_R_equivalents 0.0250
_diffrn_reflns_av_sigmaI/netI 0.0237
_diffrn_reflns_limit_h_max 6
_diffrn_reflns_limit_h_min -6
_diffrn_reflns_limit_k_max 24
_diffrn_reflns_limit_k_min -23
_diffrn_reflns_limit_l_max 12
_diffrn_reflns_limit_l_min -12
_diffrn_reflns_number 7891
_diffrn_reflns_theta_max 26.37
_diffrn_reflns_theta_min 2.04
_exptl_absorpt_coefficient_mu 0.102
_exptl_absorpt_correction_T_max 0.9699
_exptl_absorpt_correction_T_min 0.9506
_exptl_absorpt_correction_type numerical
_exptl_absorpt_process_details 'X-SHAPE, Stoe&Cie, 2003'
_exptl_crystal_colour colourless
_exptl_crystal_density_diffrn 1.287
_exptl_crystal_density_method 'not measured'
_exptl_crystal_description prism
_exptl_crystal_F_000 448
_exptl_crystal_size_max 0.50
_exptl_crystal_size_mid 0.40
_exptl_crystal_size_min 0.30
_reflns_number_gt 1625
_reflns_number_total 2173
_reflns_threshold_expression >2sigma(I)
_cod_data_source_file cg5000183_si_002.cif
_cod_data_source_block DMG-II-295K_DFT
_cod_original_sg_symbol_H-M 'P 21/n'
_cod_database_code 4510313

loop_
_symmetry_equiv_pos_as_xyz
'x, y, z'
'-x+1/2, y+1/2, -z+1/2'
'-x, -y, -z'
'x-1/2, -y-1/2, z-1/2'

loop_
_atom_site_label
_atom_site_type_symbol
_atom_site_fract_x
_atom_site_fract_y
_atom_site_fract_z
_atom_site_U_iso_or_equiv
_atom_site_adp_type
O2B O 0.4470(2) 0.35846(5) 0.40276(10) 0.0490(3) Uani
O1B O 0.1921(2) 0.37843(7) 0.57237(11) 0.0608(3) Uani
C1B C 0.3810(3) 0.35521(7) 0.52427(13) 0.0365(3) Uani
N1B N 0.4734(2) 0.31137(6) 0.76029(11) 0.0405(3) Uani
C2B C 0.5642(3) 0.31928(7) 0.61995(13) 0.0360(3) Uani
C3B C 0.6813(4) 0.30260(13) 0.86084(18) 0.0822(7) Uani
C4B C 0.2974(4) 0.25557(9) 0.7676(2) 0.0764(7) Uani
O2A O 0.2795(2) 0.41814(5) -0.10089(10) 0.0540(3) Uani
O1A O 0.2186(3) 0.34650(5) 0.07065(11) 0.0611(4) Uani
N1A N 0.1810(2) 0.44857(5) 0.25928(10) 0.0319(3) Uani
C1A C 0.2479(3) 0.40297(7) 0.02182(13) 0.0384(3) Uani
C2A C 0.2540(3) 0.46364(7) 0.11769(12) 0.0350(3) Uani
C3A C 0.2434(3) 0.50590(8) 0.35150(15) 0.0471(4) Uani
C4A C -0.0838(3) 0.43300(8) 0.26671(18) 0.0502(4) Uani
H1B H -0.62165 0.35565 0.79184 0.049 Uiso
H21B H -0.39012 0.26898 0.58157 0.043 Uiso
H22B H -0.26395 0.34834 0.62484 0.043 Uiso
H31B H -0.19116 0.34489 0.85181 0.123 Uiso
H32B H -0.22477 0.25511 0.83954 0.123 Uiso
H33B H -0.39499 0.30161 0.96321 0.123 Uiso
H41B H -0.60468 0.20847 0.74946 0.115 Uiso
H42B H 0.15150 0.26326 0.68972 0.115 Uiso
H43B H -0.78066 0.25532 0.86924 0.115 Uiso
H1A H 0.28345 0.40612 0.30183 0.038 Uiso
H21A H 0.44155 0.48437 0.12230 0.042 Uiso
H22A H 0.13284 0.50391 0.07863 0.042 Uiso
H31A H 0.12054 0.54815 0.32650 0.071 Uiso
H32A H 0.43601 0.51995 0.33832 0.071 Uiso
H33A H 0.21588 0.48920 0.45667 0.071 Uiso
H41A H -0.13137 0.39506 0.18948 0.075 Uiso
H42A H -0.18712 0.47956 0.24649 0.075 Uiso
H43A H -0.11926 0.41299 0.36850 0.075 Uiso

loop_
_atom_type_symbol
_atom_type_description
_atom_type_scat_dispersion_real
_atom_type_scat_dispersion_imag
_atom_type_scat_source
C C 0.0033 0.0016 'International Tables Vol C Tables 4.2.6.8 and 6.1.1.4'
H H 0.0000 0.0000 'International Tables Vol C Tables 4.2.6.8 and 6.1.1.4'
N N 0.0061 0.0033 'International Tables Vol C Tables 4.2.6.8 and 6.1.1.4'
O O 0.0106 0.0060 'International Tables Vol C Tables 4.2.6.8 and 6.1.1.4'
